data_2002737
loop_
_publ_author_name
'Feldmann, J'
'Mueller-Buschbaum, Hk'

_publ_section_title
;
Kristallstrukturuntersuchung an einem Strontium-Vanadyl-Vanadat: Sr2 (V
O) V2 O8
;
_journal_name_full
;
Zeitschrift fuer Naturforschung, Teil B. Anorganische Chemie,
Organische Chemie (42,1987-)
;
_journal_page_first 43
_journal_page_last 46
_journal_volume 50
_journal_year 1995
_chemical_formula_structural 'Sr2 (V O) (V2 O8)'
_chemical_formula_sum 'O9 Sr2 V3'
_chemical_name_systematic 'Distrontium oxovanadium divanadate'
_space_group_IT_number 15
_symmetry_cell_setting monoclinic
_symmetry_Int_Tables_number 15
_symmetry_space_group_name_Hall '-I 2ya'
_symmetry_space_group_name_H-M 'I 1 2/a 1'
_cell_angle_alpha 90
_cell_angle_beta 115.82(6)
_cell_angle_gamma 90
_cell_formula_units_Z 4
_cell_length_a 6.929(4)
_cell_length_b 16.24599(300)
_cell_length_c 7.260(8)
_cell_volume 735.7
_refine_ls_R_factor_all 0.065
_cod_database_code 2002737

loop_
_symmetry_equiv_pos_as_xyz
x,y,z
1/2-x,y,-z
-x,-y,-z
1/2+x,-y,z
1/2+x,1/2+y,1/2+z
-x,1/2+y,1/2-z
1/2-x,1/2-y,1/2-z
x,1/2-y,1/2+z

loop_
_atom_site_aniso_label
_atom_site_aniso_U_11
_atom_site_aniso_U_12
_atom_site_aniso_U_13
_atom_site_aniso_U_22
_atom_site_aniso_U_23
_atom_site_aniso_U_33
Sr1 0.0079(3) 0. 0.0005(2) 0.0107(3) 0. 0.0113(3)
Sr2 0.0063(3) 0. 0.0024(2) 0.0080(3) 0. 0.0142(3)
V1 0.0034(4) 0. 0.0017(3) 0.0056(4) 0. 0.0069(4)
V2 0.0059(4) 0. 0.0027(3) 0.0055(4) 0. 0.0058(4)
V3 0.0050(5) -0.0003(5) 0.0016(8) 0.0057(7) -0.0012(7) 0.0051(10)
O1 0.031(2) 0. 0.011(2) 0.022(2) 0. 0.024(2)
O2 0.0216(14) -0.0011(12) 0.0120(13) 0.0233(15) 0.0015(12) 0.028(2)
O3 0.0197(14) 0.0027(12) 0.0087(12) 0.028(2) 0.0041(13) 0.029(2)
O4 0.027(2) 0.0041(14) 0.0065(14) 0.029(2) 0.0072(14) 0.028(2)
O5 0.024(2) 0.0030(12) 0.0130(13) 0.0201(13) 0.0047(12) 0.027(2)

loop_
_atom_site_label
_atom_site_type_symbol
_atom_site_symmetry_multiplicity
_atom_site_Wyckoff_symbol
_atom_site_fract_x
_atom_site_fract_y
_atom_site_fract_z
_atom_site_occupancy
_atom_site_attached_hydrogens
_atom_site_calc_flag
Sr1 Sr2+ 4 e 0.25 0.62731(4) 0. 1. 0 d
Sr2 Sr2+ 4 e 0.25 0.04834(4) 0. 1. 0 d
V1 V5+ 4 e 0.25 0.65976(6) -0.5 1. 0 d
V2 V5+ 4 e 0.25 0.42071(6) 0. 1. 0 d
V3 V5+ 8 f 0.7509(3) 0.74488(13) 0.2842(2) 0.5 0 d
O1 O2- 4 e 0.75 0.7875(3) 0. 1. 0 d
O2 O2- 8 f 0.1380(5) 0.5976(2) -0.3865(5) 1. 0 d
O3 O2- 8 f 0.0547(6) 0.7240(2) -0.6696(6) 1. 0 d
O4 O2- 8 f 0.0573(7) 0.4807(2) -0.1633(6) 1. 0 d
O5 O2- 8 f 0.1512(6) 0.3607(2) 0.1417(6) 1. 0 d

loop_
_atom_type_symbol
_atom_type_oxidation_number
Sr2+ 2.000
V5+ 4.670
O2- -2.000
